data_1516469
loop_
_publ_author_name
'Poveda, Ana'
'Alonso, In\'es'
'Fern\'andez-Ib\'a\~nez, M. \'Angeles'

_publ_section_title
;
 Experimental and computational studies on the mechanism of the
 Pd-catalyzed C(sp3)--H \g-arylation of amino acid derivatives assisted by
 the 2-pyridylsulfonyl group
;
_journal_issue 10
_journal_name_full 'Chemical Science'
_journal_page_first 3873
_journal_paper_doi 10.1039/C4SC00848K
_journal_volume 5
_journal_year 2014
_chemical_formula_sum 'C22 H34 N4 O4 Pd S'
_chemical_formula_weight 556.99
_chemical_name_common TA523c
_space_group_crystal_system orthorhombic
_space_group_IT_number 19
_space_group_name_Hall 'P 2ac 2ab'
_space_group_name_H-M_alt 'P 21 21 21'
_symmetry_space_group_name_Hall 'P 2ac 2ab'
_symmetry_space_group_name_H-M 'P 21 21 21'
_atom_sites_solution_hydrogens geom
_atom_sites_solution_primary direct
_atom_sites_solution_secondary difmap
_cell_angle_alpha 90
_cell_angle_beta 90
_cell_angle_gamma 90
_cell_formula_units_Z 4
_cell_length_a 9.3740(3)
_cell_length_b 14.5468(4)
_cell_length_c 19.7294(5)
_cell_measurement_reflns_used 9063
_cell_measurement_temperature 296.(2)
_cell_measurement_theta_max 25.8223
_cell_measurement_theta_min 2.4055
_cell_volume 2690.33(13)
_computing_cell_refinement 'SAINT V7.68A (Bruker AXS, 2009)'
_computing_data_collection 'Bruker Instrument Service v2010.9.0.0'
_computing_data_reduction 'SAINT V7.68A (Bruker AXS, 2009)'
_computing_structure_refinement 'SHELXL-97 (Sheldrick, 2008)'
_computing_structure_solution 'SHELXS-97 (Sheldrick, 2008)'
_diffrn_ambient_temperature 296.(2)
_diffrn_detector_area_resol_mean 8.3333
_diffrn_measured_fraction_theta_full 1.000
_diffrn_measured_fraction_theta_max 1.000
_diffrn_radiation_wavelength 0.71073
_diffrn_reflns_av_R_equivalents 0.0340
_diffrn_reflns_av_sigmaI/netI 0.0113
_diffrn_reflns_limit_h_max 11
_diffrn_reflns_limit_h_min -11
_diffrn_reflns_limit_k_max 17
_diffrn_reflns_limit_k_min -17
_diffrn_reflns_limit_l_max 23
_diffrn_reflns_limit_l_min -23
_diffrn_reflns_number 103234
_diffrn_reflns_theta_full 25.34
_diffrn_reflns_theta_max 25.34
_diffrn_reflns_theta_min 1.74
_exptl_absorpt_coefficient_mu 0.799
_exptl_absorpt_correction_T_max 0.88
_exptl_absorpt_correction_T_min 0.80
_exptl_absorpt_correction_type multi-scan
_exptl_absorpt_process_details sadabs
_exptl_crystal_colour 'clear colourless'
_exptl_crystal_density_diffrn 1.375
_exptl_crystal_density_method 'not measured'
_exptl_crystal_description prismatic
_exptl_crystal_F_000 1152
_exptl_crystal_size_max 0.340
_exptl_crystal_size_mid 0.220
_exptl_crystal_size_min 0.160
_refine_diff_density_max 0.164
_refine_diff_density_min -0.277
_refine_ls_abs_structure_details 'Flack H D (1983), Acta Cryst. A39, 876-881'
_refine_ls_abs_structure_Flack -0.047(19)
_refine_ls_extinction_method none
_refine_ls_goodness_of_fit_ref 1.009
_refine_ls_hydrogen_treatment constr
_refine_ls_matrix_type full
_refine_ls_number_parameters 298
_refine_ls_number_reflns 4926
_refine_ls_number_restraints 0
_refine_ls_restrained_S_all 1.009
_refine_ls_R_factor_all 0.0201
_refine_ls_R_factor_gt 0.0180
_refine_ls_shift/su_max 0.003
_refine_ls_shift/su_mean 0.000
_refine_ls_structure_factor_coef Fsqd
_refine_ls_weighting_details 'calc w=1/[\s^2^(Fo^2^)+(0.0281P)^2^+0.5812P] where P=(Fo^2^+2Fc^2^)/3'
_refine_ls_weighting_scheme calc
_refine_ls_wR_factor_gt 0.0462
_refine_ls_wR_factor_ref 0.0480
_reflns_number_gt 4704
_reflns_number_total 4926
_reflns_threshold_expression >2sigma(I)
_cod_data_source_file c4sc00848k2.cif
_cod_data_source_block I
_cod_depositor_comments 'Adding full bibliography for 1516469.cif.'
_cod_database_code 1516469

loop_
_space_group_symop_operation_xyz
'x, y, z'
'x+1/2, -y+1/2, -z'
'-x, y+1/2, -z+1/2'
'-x+1/2, -y, z+1/2'

loop_
_atom_site_type_symbol
_atom_site_label
_atom_site_fract_x
_atom_site_fract_y
_atom_site_fract_z
_atom_site_U_iso_or_equiv
_atom_site_adp_type
_atom_site_calc_flag
_atom_site_refinement_flags
_atom_site_occupancy
Pd Pd1 0.022156(15) 0.504088(10) 0.855961(7) 0.04261(5) Uani d . 1
C C1 0.0003(3) 0.27078(13) 0.75409(11) 0.0484(5) Uani d . 1
C C2 0.0968(4) 0.2653(2) 0.70218(17) 0.0826(9) Uani d . 1
H H2 0.0973 0.3087 0.6676 0.099 Uiso calc R 1
C C3 0.1926(4) 0.1941(3) 0.7026(2) 0.1118(15) Uani d . 1
H H3 0.2592 0.1881 0.6679 0.134 Uiso calc R 1
C C4 0.1890(3) 0.1327(2) 0.7539(2) 0.0945(12) Uani d . 1
H H4 0.2534 0.0841 0.755 0.113 Uiso calc R 1
C C5 0.0897(3) 0.14262(19) 0.80418(17) 0.0795(8) Uani d . 1
H H5 0.0888 0.1 0.8393 0.095 Uiso calc R 1
C C6 -0.2210(2) 0.37198(14) 0.87989(11) 0.0427(5) Uani d . 1
H H6 -0.2241 0.3047 0.877 0.051 Uiso calc R 1
C C7 -0.3707(3) 0.40911(17) 0.87026(12) 0.0563(6) Uani d . 1
C C8 -0.6160(3) 0.3714(3) 0.8824(2) 0.1288(17) Uani d . 1
H H8A -0.6383 0.4139 0.918 0.193 Uiso calc R 1
H H8B -0.6752 0.3178 0.8867 0.193 Uiso calc R 1
H H8C -0.6331 0.3999 0.8393 0.193 Uiso calc R 1
C C9 -0.1555(3) 0.39962(17) 0.94911(11) 0.0549(6) Uani d . 1
C C10 -0.2665(4) 0.3953(3) 1.00711(14) 0.0864(10) Uani d . 1
H H10A -0.3404 0.4396 0.9989 0.13 Uiso calc R 1
H H10B -0.2205 0.4087 1.0494 0.13 Uiso calc R 1
H H10C -0.3074 0.3348 1.0089 0.13 Uiso calc R 1
C C11 -0.0343(3) 0.33277(19) 0.96503(13) 0.0719(7) Uani d . 1
H H11A -0.0727 0.2722 0.9715 0.108 Uiso calc R 1
H H11B 0.0137 0.3521 1.0055 0.108 Uiso calc R 1
H H11C 0.0321 0.332 0.928 0.108 Uiso calc R 1
C C12 -0.0999(2) 0.49813(18) 0.94200(11) 0.0583(5) Uani d . 1
H H12A -0.0431 0.5146 0.9813 0.07 Uiso calc R 1
H H12B -0.1791 0.5408 0.9387 0.07 Uiso calc R 1
C C13 0.1427(3) 0.59601(16) 0.89713(12) 0.0537(6) Uani d . 1
C C14 0.3265(3) 0.71525(17) 0.94128(12) 0.0562(6) Uani d . 1
C C15 0.3608(4) 0.6936(3) 1.01320(16) 0.1081(13) Uani d . 1
H H15A 0.2742 0.6913 1.0392 0.162 Uiso calc R 1
H H15B 0.4222 0.7403 1.0313 0.162 Uiso calc R 1
H H15C 0.4079 0.6351 1.0156 0.162 Uiso calc R 1
C C16 0.2647(3) 0.8118(2) 0.93669(17) 0.0820(9) Uani d . 1
H H16A 0.2384 0.8246 0.8906 0.123 Uiso calc R 1
H H16B 0.3348 0.8555 0.9514 0.123 Uiso calc R 1
H H16C 0.1819 0.8161 0.9652 0.123 Uiso calc R 1
C C17 0.4511(3) 0.7065(2) 0.89294(17) 0.0815(9) Uani d . 1
H H17A 0.4879 0.645 0.8946 0.122 Uiso calc R 1
H H17B 0.5246 0.749 0.9058 0.122 Uiso calc R 1
H H17C 0.4198 0.7201 0.8477 0.122 Uiso calc R 1
C C18 0.1506(2) 0.50828(16) 0.77075(10) 0.0496(5) Uani d . 1
C C19 0.3329(3) 0.53160(16) 0.67271(12) 0.0593(6) Uani d . 1
C C20 0.4221(4) 0.4460(2) 0.6660(2) 0.1122(14) Uani d . 1
H H20A 0.4723 0.4351 0.7076 0.168 Uiso calc R 1
H H20B 0.4896 0.4538 0.6298 0.168 Uiso calc R 1
H H20C 0.3614 0.3945 0.6562 0.168 Uiso calc R 1
C C21 0.2437(4) 0.5510(3) 0.61022(16) 0.1070(14) Uani d . 1
H H21A 0.1772 0.5017 0.6034 0.16 Uiso calc R 1
H H21B 0.305 0.5561 0.5714 0.16 Uiso calc R 1
H H21C 0.1925 0.6076 0.6163 0.16 Uiso calc R 1
C C22 0.4223(4) 0.6141(2) 0.69033(17) 0.0876(10) Uani d . 1
H H22A 0.3614 0.6664 0.6971 0.131 Uiso calc R 1
H H22B 0.4876 0.6266 0.654 0.131 Uiso calc R 1
H H22C 0.4748 0.6021 0.7311 0.131 Uiso calc R 1
N N1 -0.0064(3) 0.21109(13) 0.80519(11) 0.0630(5) Uani d . 1
N N2 -0.12452(19) 0.40674(11) 0.82729(8) 0.0416(4) Uani d . 1
N N3 0.2164(2) 0.65062(15) 0.91873(11) 0.0612(5) Uani d . 1
N N4 0.2317(2) 0.51670(13) 0.72842(9) 0.0531(5) Uani d . 1
O O1 -0.0926(2) 0.42063(11) 0.70266(8) 0.0650(5) Uani d . 1
O O2 -0.26825(18) 0.31176(11) 0.74849(9) 0.0579(4) Uani d . 1
O O3 -0.46749(18) 0.34485(13) 0.88718(10) 0.0735(5) Uani d . 1
O O4 -0.4019(2) 0.48485(13) 0.85199(12) 0.0865(6) Uani d . 1
S S1 -0.13348(7) 0.35858(3) 0.75566(3) 0.04524(13) Uani d . 1

loop_
_atom_site_aniso_label
_atom_site_aniso_U_11
_atom_site_aniso_U_22
_atom_site_aniso_U_33
_atom_site_aniso_U_12
_atom_site_aniso_U_13
_atom_site_aniso_U_23
Pd1 0.03861(8) 0.03838(8) 0.05084(9) -0.00622(7) 0.00424(6) -0.00923(7)
C1 0.0487(12) 0.0407(10) 0.0557(12) -0.0078(11) 0.0037(10) -0.0150(9)
C2 0.088(2) 0.0670(17) 0.093(2) -0.0131(16) 0.0405(19) -0.0182(15)
C3 0.080(2) 0.089(3) 0.166(4) -0.012(2) 0.068(3) -0.042(3)
C4 0.0527(17) 0.0630(18) 0.168(4) 0.0041(15) 0.007(2) -0.042(2)
C5 0.0749(19) 0.0538(15) 0.110(2) 0.0110(14) -0.0108(18) -0.0099(15)
C6 0.0418(11) 0.0349(10) 0.0513(11) -0.0028(9) 0.0049(9) -0.0009(9)
C7 0.0485(13) 0.0526(13) 0.0678(15) 0.0013(11) 0.0079(11) 0.0047(11)
C8 0.0387(16) 0.163(4) 0.185(4) 0.009(2) 0.016(2) 0.070(3)
C9 0.0563(15) 0.0597(14) 0.0487(12) -0.0122(11) 0.0088(11) -0.0053(11)
C10 0.090(2) 0.108(2) 0.0613(16) -0.0281(19) 0.0255(16) -0.0085(17)
C11 0.0741(18) 0.0793(17) 0.0624(15) -0.0048(15) -0.0175(14) 0.0085(13)
C12 0.0584(13) 0.0609(13) 0.0556(11) -0.0086(16) 0.0147(9) -0.0241(13)
C13 0.0463(13) 0.0528(13) 0.0620(14) -0.0083(11) 0.0047(11) -0.0116(11)
C14 0.0503(13) 0.0645(15) 0.0539(13) -0.0232(11) -0.0050(10) -0.0061(11)
C15 0.101(3) 0.145(3) 0.078(2) -0.050(3) -0.030(2) 0.028(2)
C16 0.085(2) 0.0682(18) 0.092(2) -0.0151(16) -0.0027(18) -0.0173(16)
C17 0.0597(18) 0.0816(19) 0.103(2) -0.0155(15) 0.0146(16) -0.0122(17)
C18 0.0453(10) 0.0456(11) 0.0578(11) -0.0048(12) 0.0020(9) -0.0012(11)
C19 0.0613(15) 0.0557(13) 0.0609(14) -0.0019(11) 0.0240(12) -0.0047(11)
C20 0.116(3) 0.0702(19) 0.150(3) 0.023(2) 0.072(3) -0.004(2)
C21 0.110(3) 0.148(4) 0.0633(18) -0.012(2) 0.017(2) 0.000(2)
C22 0.077(2) 0.0722(18) 0.114(2) -0.0161(16) 0.0377(19) -0.0104(17)
N1 0.0704(15) 0.0494(10) 0.0693(12) 0.0093(11) 0.0034(12) -0.0039(9)
N2 0.0441(10) 0.0354(8) 0.0453(9) -0.0062(7) 0.0034(8) -0.0071(7)
N3 0.0552(12) 0.0590(12) 0.0693(13) -0.0183(10) 0.0031(10) -0.0117(11)
N4 0.0485(10) 0.0519(12) 0.0589(10) -0.0016(9) 0.0105(9) -0.0024(9)
O1 0.0971(14) 0.0531(9) 0.0448(8) -0.0141(9) -0.0030(9) 0.0046(7)
O2 0.0564(10) 0.0544(9) 0.0627(10) -0.0113(8) -0.0122(8) -0.0102(8)
O3 0.0401(9) 0.0772(12) 0.1030(13) -0.0055(9) 0.0029(9) 0.0235(11)
O4 0.0649(11) 0.0607(11) 0.1337(17) 0.0168(10) 0.0145(11) 0.0233(12)
S1 0.0534(3) 0.0385(3) 0.0438(3) -0.0075(2) -0.0026(3) -0.0049(2)

loop_
_atom_type_symbol
_atom_type_description
_atom_type_scat_dispersion_real
_atom_type_scat_dispersion_imag
_atom_type_scat_source
C C 0.0033 0.0016 'International Tables Vol C Tables 4.2.6.8 and 6.1.1.4'
H H 0.0000 0.0000 'International Tables Vol C Tables 4.2.6.8 and 6.1.1.4'
N N 0.0061 0.0033 'International Tables Vol C Tables 4.2.6.8 and 6.1.1.4'
O O 0.0106 0.0060 'International Tables Vol C Tables 4.2.6.8 and 6.1.1.4'
S S 0.1246 0.1234 'International Tables Vol C Tables 4.2.6.8 and 6.1.1.4'
Pd Pd -0.9988 1.0072 'International Tables Vol C Tables 4.2.6.8 and 6.1.1.4'

loop_
_geom_angle_atom_site_label_1
_geom_angle_atom_site_label_2
_geom_angle_atom_site_label_3
_geom_angle
C13 Pd1 C12 90.43(10)
C13 Pd1 N2 170.36(8)
C12 Pd1 N2 79.92(8)
C13 Pd1 C18 88.91(9)
C12 Pd1 C18 178.22(9)
N2 Pd1 C18 100.73(8)
N1 C1 C2 124.0(2)
N1 C1 S1 114.79(18)
C2 C1 S1 121.2(2)
C1 C2 C3 118.2(3)
C1 C2 H2 120.9
C3 C2 H2 120.9
C4 C3 C2 119.2(3)
C4 C3 H3 120.4
C2 C3 H3 120.4
C3 C4 C5 119.5(3)
C3 C4 H4 120.3
C5 C4 H4 120.3
N1 C5 C4 123.0(3)
N1 C5 H5 118.5
C4 C5 H5 118.5
N2 C6 C7 111.07(18)
N2 C6 C9 106.84(17)
C7 C6 C9 112.61(19)
N2 C6 H6 108.7
C7 C6 H6 108.7
C9 C6 H6 108.7
O4 C7 O3 123.4(2)
O4 C7 C6 126.3(2)
O3 C7 C6 110.23(19)
O3 C8 H8A 109.5
O3 C8 H8B 109.5
H8A C8 H8B 109.5
O3 C8 H8C 109.5
H8A C8 H8C 109.5
H8B C8 H8C 109.5
C11 C9 C12 111.2(2)
C11 C9 C10 108.8(2)
C12 C9 C10 109.6(2)
C11 C9 C6 108.1(2)
C12 C9 C6 107.27(19)
C10 C9 C6 112.0(2)
C9 C10 H10A 109.5
C9 C10 H10B 109.5
H10A C10 H10B 109.5
C9 C10 H10C 109.5
H10A C10 H10C 109.5
H10B C10 H10C 109.5
C9 C11 H11A 109.5
C9 C11 H11B 109.5
H11A C11 H11B 109.5
C9 C11 H11C 109.5
H11A C11 H11C 109.5
H11B C11 H11C 109.5
C9 C12 Pd1 107.79(14)
C9 C12 H12A 110.1
Pd1 C12 H12A 110.1
C9 C12 H12B 110.1
Pd1 C12 H12B 110.1
H12A C12 H12B 108.5
N3 C13 Pd1 177.0(2)
N3 C14 C15 107.8(2)
N3 C14 C17 107.4(2)
C15 C14 C17 114.6(3)
N3 C14 C16 107.8(2)
C15 C14 C16 109.5(3)
C17 C14 C16 109.5(2)
C14 C15 H15A 109.5
C14 C15 H15B 109.5
H15A C15 H15B 109.5
C14 C15 H15C 109.5
H15A C15 H15C 109.5
H15B C15 H15C 109.5
C14 C16 H16A 109.5
C14 C16 H16B 109.5
H16A C16 H16B 109.5
C14 C16 H16C 109.5
H16A C16 H16C 109.5
H16B C16 H16C 109.5
C14 C17 H17A 109.5
C14 C17 H17B 109.5
H17A C17 H17B 109.5
C14 C17 H17C 109.5
H17A C17 H17C 109.5
H17B C17 H17C 109.5
N4 C18 Pd1 171.94(19)
N4 C19 C22 107.7(2)
N4 C19 C20 107.6(2)
C22 C19 C20 111.8(3)
N4 C19 C21 106.3(2)
C22 C19 C21 110.3(3)
C20 C19 C21 112.9(3)
C19 C20 H20A 109.5
C19 C20 H20B 109.5
H20A C20 H20B 109.5
C19 C20 H20C 109.5
H20A C20 H20C 109.5
H20B C20 H20C 109.5
C19 C21 H21A 109.5
C19 C21 H21B 109.5
H21A C21 H21B 109.5
C19 C21 H21C 109.5
H21A C21 H21C 109.5
H21B C21 H21C 109.5
C19 C22 H22A 109.5
C19 C22 H22B 109.5
H22A C22 H22B 109.5
C19 C22 H22C 109.5
H22A C22 H22C 109.5
H22B C22 H22C 109.5
C1 N1 C5 116.2(3)
C6 N2 S1 116.57(14)
C6 N2 Pd1 117.13(12)
S1 N2 Pd1 126.01(10)
C13 N3 C14 172.4(3)
C18 N4 C19 177.3(2)
C7 O3 C8 116.6(2)
O1 S1 O2 117.38(11)
O1 S1 N2 111.05(9)
O2 S1 N2 110.10(10)
O1 S1 C1 104.45(11)
O2 S1 C1 105.96(10)
N2 S1 C1 107.14(10)

loop_
_geom_bond_atom_site_label_1
_geom_bond_atom_site_label_2
_geom_bond_distance
Pd1 C13 1.930(2)
Pd1 C12 2.0491(19)
Pd1 N2 2.0532(17)
Pd1 C18 2.069(2)
C1 N1 1.332(3)
C1 C2 1.369(4)
C1 S1 1.790(2)
C2 C3 1.372(5)
C2 H2 0.93
C3 C4 1.350(6)
C3 H3 0.93
C4 C5 1.368(5)
C4 H4 0.93
C5 N1 1.343(3)
C5 H5 0.93
C6 N2 1.466(3)
C6 C7 1.516(3)
C6 C9 1.550(3)
C6 H6 0.98
C7 O4 1.195(3)
C7 O3 1.345(3)
C8 O3 1.448(3)
C8 H8A 0.96
C8 H8B 0.96
C8 H8C 0.96
C9 C11 1.528(4)
C9 C12 1.531(4)
C9 C10 1.548(3)
C10 H10A 0.96
C10 H10B 0.96
C10 H10C 0.96
C11 H11A 0.96
C11 H11B 0.96
C11 H11C 0.96
C12 H12A 0.97
C12 H12B 0.97
C13 N3 1.136(3)
C14 N3 1.465(3)
C14 C15 1.489(4)
C14 C17 1.513(4)
C14 C16 1.522(4)
C15 H15A 0.96
C15 H15B 0.96
C15 H15C 0.96
C16 H16A 0.96
C16 H16B 0.96
C16 H16C 0.96
C17 H17A 0.96
C17 H17B 0.96
C17 H17C 0.96
C18 N4 1.136(3)
C19 N4 1.468(3)
C19 C22 1.505(4)
C19 C20 1.506(4)
C19 C21 1.516(4)
C20 H20A 0.96
C20 H20B 0.96
C20 H20C 0.96
C21 H21A 0.96
C21 H21B 0.96
C21 H21C 0.96
C22 H22A 0.96
C22 H22B 0.96
C22 H22C 0.96
N2 S1 1.5797(16)
O1 S1 1.4335(16)
O2 S1 1.4421(17)
